data_7131623
loop_
_publ_author_name
'Sasaki, Kono'
'Saito, Daisuke'
'Yoshida, Masaki'
'Tanaka, Fuka'
'Kobayashi, Atsushi'
'Sada, Kazuki'
'Kato, Masako'

_publ_section_title
;
 Chromic triboluminescence of self-assembled platinum(II) complexes.
;
_journal_issue 44
_journal_name_full 'Chemical communications (Cambridge, England)'
_journal_page_first 6745
_journal_page_last 6748
_journal_paper_doi 10.1039/d3cc01525d
_journal_volume 59
_journal_year 2023
_chemical_formula_moiety 'C13 H13 N5 Pt'
_chemical_formula_sum 'C13 H13 N5 Pt'
_chemical_formula_weight 434.37
_space_group_crystal_system orthorhombic
_space_group_IT_number 19
_space_group_name_Hall 'P 2ac 2ab'
_space_group_name_H-M_alt 'P 21 21 21'
_atom_sites_solution_hydrogens geom
_atom_sites_solution_primary dual
_audit_creation_date 2023-01-18
_audit_creation_method
;
Olex2 1.5
(compiled 2022.04.07 svn.rca3783a0 for OlexSys, GUI svn.r6498)
;
_audit_update_record
;
2023-01-19 deposited with the CCDC.	2023-05-09 downloaded from the CCDC.
;
_cell_angle_alpha 90
_cell_angle_beta 90
_cell_angle_gamma 90
_cell_formula_units_Z 16
_cell_length_a 13.75090(10)
_cell_length_b 17.88980(10)
_cell_length_c 21.4801(2)
_cell_measurement_reflns_used 15004
_cell_measurement_temperature 150
_cell_measurement_theta_max 77.4220
_cell_measurement_theta_min 3.1900
_cell_volume 5284.12(7)
_computing_cell_refinement 'CrysAlisPro 1.171.41.110a (Rigaku OD, 2021)'
_computing_data_collection 'CrysAlisPro 1.171.41.110a (Rigaku OD, 2021)'
_computing_data_reduction 'CrysAlisPro 1.171.41.110a (Rigaku OD, 2021)'
_computing_molecular_graphics 'Olex2 1.5 (Dolomanov et al., 2009)'
_computing_publication_material 'Olex2 1.5 (Dolomanov et al., 2009)'
_computing_structure_refinement 'SHELXL 2018/3 (Sheldrick, 2015)'
_computing_structure_solution 'SHELXT  (Sheldrick, 2015)'
_diffrn_ambient_temperature 150
_diffrn_detector_area_resol_mean 10.0000
_diffrn_detector_type HyPix
_diffrn_measured_fraction_theta_full 0.997
_diffrn_measured_fraction_theta_max 0.962
_diffrn_measurement_details
;
List of Runs (angles in degrees, time in seconds):

  # Type    Start    End  Width  t~exp~   \w     \q     \k     \f   Frames
#--------------------------------------------------------------------------
  1  \w     28.00  96.00   0.50    6.85    --   46.37   8.00-147.00  136
  2  \w     33.00  76.00   0.50    7.11    --  108.56 -19.00-180.00   86
  3  \w     42.00 109.00   0.50    7.11    --  108.56 -99.00-150.00  134
  4  \w     44.00  88.00   0.50    7.11    --  108.56-125.00-140.00   88
  5  \w     41.00 101.00   0.50    7.11    --  108.56 -99.00 -60.00  120
  6  \w     34.00 115.00   0.50    7.11    --  108.56  -8.00  38.00  162
  7  \w     37.00  93.00   0.50    7.11    --  108.56 -99.00 120.00  112
  8  \w     35.00  60.00   0.50    7.11    --  108.56 -37.00  90.00   50
  9  \w    -27.00  60.00   0.50    6.85    --   46.37 -37.00   0.00  174
 10  \w     92.00 117.00   0.50    6.85    --   46.37 145.00 104.00   50
 11  \w   -100.00 -74.00   0.50    7.11    --  -84.50-146.00 143.00   52
 12  \w   -145.00-119.00   0.50    7.11    --  -84.50-146.00 143.00   52
 13  \w   -116.00 -87.00   0.50    6.85    --  -46.37-125.00   0.00   58
;
_diffrn_measurement_device 'four-circle diffractometer'
_diffrn_measurement_device_type 'XtaLAB Synergy, Single source at home/near, HyPix'
_diffrn_measurement_method '\w scans'
_diffrn_radiation_type CuK\a
_diffrn_radiation_wavelength 1.54184
_diffrn_reflns_av_R_equivalents 0.0398
_diffrn_reflns_av_unetI/netI 0.0422
_diffrn_reflns_Laue_measured_fraction_full 0.997
_diffrn_reflns_Laue_measured_fraction_max 0.962
_diffrn_reflns_limit_h_max 6
_diffrn_reflns_limit_h_min -16
_diffrn_reflns_limit_k_max 22
_diffrn_reflns_limit_k_min -21
_diffrn_reflns_limit_l_max 20
_diffrn_reflns_limit_l_min -27
_diffrn_reflns_number 21810
_diffrn_reflns_point_group_measured_fraction_full 0.959
_diffrn_reflns_point_group_measured_fraction_max 0.900
_diffrn_reflns_theta_full 67.684
_diffrn_reflns_theta_max 77.616
_diffrn_reflns_theta_min 3.215
_exptl_absorpt_coefficient_mu 19.816
_exptl_absorpt_correction_T_max 1.000
_exptl_absorpt_correction_T_min 0.527
_exptl_absorpt_correction_type gaussian
_exptl_absorpt_process_details
;
CrysAlisPro 1.171.41.110a (Rigaku Oxford Diffraction, 2021)
Numerical absorption correction based on gaussian integration over
a multifaceted crystal model
Empirical absorption correction using spherical harmonics,
implemented in SCALE3 ABSPACK scaling algorithm.
;
_exptl_crystal_colour 'clear light orange'
_exptl_crystal_colour_lustre clear
_exptl_crystal_colour_modifier light
_exptl_crystal_colour_primary orange
_exptl_crystal_density_diffrn 2.184
_exptl_crystal_description needle
_exptl_crystal_F_000 3264
_exptl_crystal_size_max 0.32
_exptl_crystal_size_mid 0.03
_exptl_crystal_size_min 0.02
_refine_diff_density_max 4.221
_refine_diff_density_min -1.930
_refine_diff_density_rms 0.276
_refine_ls_abs_structure_details
;
 Refined as an inversion twin.
;
_refine_ls_abs_structure_Flack 0.34(3)
_refine_ls_extinction_method none
_refine_ls_goodness_of_fit_ref 1.039
_refine_ls_hydrogen_treatment constr
_refine_ls_matrix_type full
_refine_ls_number_parameters 724
_refine_ls_number_reflns 10146
_refine_ls_number_restraints 471
_refine_ls_restrained_S_all 1.015
_refine_ls_R_factor_all 0.0499
_refine_ls_R_factor_gt 0.0480
_refine_ls_shift/su_max 0.001
_refine_ls_shift/su_mean 0.000
_refine_ls_structure_factor_coef Fsqd
_refine_ls_weighting_details 'w=1/[\s^2^(Fo^2^)+(0.0966P)^2^+29.1099P] where P=(Fo^2^+2Fc^2^)/3'
_refine_ls_weighting_scheme calc
_refine_ls_wR_factor_gt 0.1375
_refine_ls_wR_factor_ref 0.1391
_reflns_Friedel_coverage 0.700
_reflns_Friedel_fraction_full 0.913
_reflns_Friedel_fraction_max 0.824
_reflns_number_gt 9581
_reflns_number_total 10146
_reflns_threshold_expression 'I > 2\s(I)'
_cod_data_source_file d3cc01525d6.cif
_cod_data_source_block 0315_et_et2o
_cod_depositor_comments 'Adding full bibliography for 7131620--7131623.cif.'
_cod_database_code 7131623
_shelx_shelxl_version_number 2018/3
_shelx_space_group_comment
;
The symmetry employed for this shelxl refinement is uniquely defined
by the following loop, which should always be used as a source of
symmetry information in preference to the above space-group names.
They are only intended as comments.
;
_shelx_estimated_absorpt_t_max 0.693
_shelx_estimated_absorpt_t_min 0.061
_olex2_refinement_description
;
1. Twinned data refinement
 Scales: 0.66(3)
 0.34(3)
2. Fixed Uiso
 At 1.2 times of:
  All C(H) groups, All C(H,H) groups, All C(H,H,H,H) groups
 At 1.5 times of:
  All C(H,H,H) groups
3. Restrained distances
 N5B-C12B \\sim N5B-C14B
 with sigma of 0.02
 N5B-C13B \\sim N5B-C15B
 with sigma of 0.04
 C12B-C13B \\sim C14B-C15B
 with sigma of 0.02
4. Uiso/Uaniso restraints and constraints
All non-hydrogen atoms have similar U: within 1.7A with sigma of 0.04 and sigma
for terminal atoms of 0.08 within 1.7A
5. Rigid body (RIGU) restrains
 C12B, C13B, C15B, C14B
 with sigma for 1-2 distances of 0.004 and sigma for 1-3 distances of 0.004
 C12B, C15B, C14B, C13B
 with sigma for 1-2 distances of 0.004 and sigma for 1-3 distances of 0.004
 C12A
 with sigma for 1-2 distances of 0.004 and sigma for 1-3 distances of 0.004
 C2A, C1A, N2A, N1A
 with sigma for 1-2 distances of 0.004 and sigma for 1-3 distances of 0.004
6. Others
 Sof(H12E)=Sof(H12F)=Sof(C15B)=Sof(H15A)=Sof(H15B)=Sof(H15C)=Sof(C14B)=
 Sof(H14A)=Sof(H14B)=Sof(C14A)=Sof(H14C)=Sof(H14D)=Sof(H14E)=1-FVAR(1)
 Sof(C12B)=Sof(H12A)=Sof(H12B)=Sof(H12C)=Sof(H12D)=Sof(C13B)=Sof(H13A)=
 Sof(H13B)=Sof(H13C)=Sof(C13A)=Sof(H13D)=Sof(H13E)=Sof(H13F)=FVAR(1)
7.a Secondary CH2 refined with riding coordinates:
 C12D(H12I,H12J), C12B(H12A,H12B), C12C(H12G,H12H), C12A(H12E,H12F), C12A(H12C,
 H12D), C14B(H14A,H14B)
7.b Aromatic/amide H refined with riding coordinates:
 C10C(H10C), C3D(H3D), C7D(H7D), C7A(H7A), C10A(H10A), C10B(H10B), C11D(H11D),
 C3C(H3C), C3B(H3B), C11A(H11A), C7C(H7C), C11B(H11B), C7B(H7B), C4B(H4B),
 C4D(H4D), C11C(H11C), C3A(H3A), C4A(H4A), C4C(H4C), C10D(H10D)
7.c Idealised Me refined as rotating group:
 C6C(H6CA,H6CB,H6CC), C13C(H13G,H13H,H13I), C6A(H6AA,H6AB,H6AC), C6B(H6BA,H6BB,
 H6BC), C6D(H6DA,H6DB,H6DC), C13D(H13J,H13K,H13L), C13B(H13A,H13B,H13C),
 C15B(H15A,H15B,H15C), C13A(H13D,H13E,H13F), C14A(H14C,H14D,H14E)
;
_olex2_submission_special_instructions 'No special instructions were received'
_oxdiff_exptl_absorpt_empirical_details
;
Empirical correction (ABSPACK) includes:
- Absorption correction using spherical harmonics
- Frame scaling
- Detector area scaling
;

loop_
_space_group_symop_operation_xyz
'x, y, z'
'-x+1/2, -y, z+1/2'
'-x, y+1/2, -z+1/2'
'x+1/2, -y+1/2, -z'

loop_
_atom_site_label
_atom_site_type_symbol
_atom_site_fract_x
_atom_site_fract_y
_atom_site_fract_z
_atom_site_U_iso_or_equiv
_atom_site_adp_type
_atom_site_occupancy
_atom_site_site_symmetry_order
_atom_site_calc_flag
_atom_site_refinement_flags_posn
_atom_site_refinement_flags_adp
_atom_site_refinement_flags_occupancy
_atom_site_disorder_assembly
_atom_site_disorder_group
Pt1C Pt 0.74443(4) 0.26234(4) 0.25286(3) 0.02774(16) Uani 1 1 d . . . . .
Pt1B Pt 0.51380(4) 0.25890(4) 0.28764(3) 0.03038(16) Uani 1 1 d . . . . .
Pt1D Pt 1.00926(5) 0.21766(4) 0.28139(3) 0.03171(17) Uani 1 1 d . . . . .
Pt1A Pt 0.28103(5) 0.26303(4) 0.32109(3) 0.03208(17) Uani 1 1 d . . . . .
C1B C 0.4890(10) 0.1879(8) 0.2181(7) 0.026(3) Uani 1 1 d . U . . .
N3D N 1.0322(9) 0.2954(8) 0.3512(7) 0.034(3) Uani 1 1 d . U . . .
N1A N 0.2346(12) 0.3746(8) 0.2157(8) 0.044(4) Uani 1 1 d . U . . .
C1D C 0.9840(11) 0.1485(9) 0.2126(6) 0.029(3) Uani 1 1 d . U . . .
N2B N 0.5437(12) 0.1236(8) 0.3796(8) 0.042(4) Uani 1 1 d . U . . .
N5A N 0.2393(10) 0.1431(8) 0.2169(6) 0.028(3) Uani 1 1 d . U . . .
N3B N 0.5392(10) 0.3390(8) 0.3569(6) 0.031(3) Uani 1 1 d . U . . .
N5C N 0.7032(11) 0.1420(7) 0.1484(6) 0.030(3) Uani 1 1 d . U . . .
N1C N 0.7166(12) 0.3740(7) 0.1442(6) 0.036(3) Uani 1 1 d . U . . .
N3A N 0.3025(10) 0.1848(8) 0.3911(7) 0.033(3) Uani 1 1 d . U . . .
N2C N 0.7871(11) 0.3958(8) 0.3452(6) 0.035(3) Uani 1 1 d . U . . .
N3C N 0.7686(9) 0.1828(7) 0.3223(7) 0.030(3) Uani 1 1 d . U . . .
N2A N 0.3171(12) 0.3978(8) 0.4119(8) 0.043(4) Uani 1 1 d . U . . .
N2D N 1.0507(13) 0.0850(8) 0.3742(8) 0.043(4) Uani 1 1 d . U . . .
N4C N 0.7402(11) 0.1037(8) 0.2385(7) 0.036(3) Uani 1 1 d . U . . .
C2A C 0.3019(13) 0.3510(9) 0.3793(9) 0.036(4) Uani 1 1 d . U . . .
N1B N 0.4751(15) 0.1458(10) 0.1808(11) 0.060(5) Uani 1 1 d . U . . .
N5D N 0.9669(10) 0.3418(7) 0.1772(7) 0.031(3) Uani 1 1 d . U . . .
N4D N 1.0063(9) 0.3753(8) 0.2712(6) 0.030(3) Uani 1 1 d . U . . .
C2B C 0.5333(12) 0.1733(9) 0.3469(8) 0.032(3) Uani 1 1 d . U . . .
C2C C 0.7716(11) 0.3490(9) 0.3092(9) 0.033(4) Uani 1 1 d . U . . .
N4B N 0.5110(10) 0.4170(7) 0.2748(6) 0.033(3) Uani 1 1 d . U . . .
C9D C 0.9938(11) 0.3148(9) 0.2317(8) 0.030(3) Uani 1 1 d . U . . .
C8C C 0.7642(11) 0.1109(9) 0.3011(8) 0.031(3) Uani 1 1 d . U . . .
C10C C 0.7279(12) 0.0404(9) 0.2029(8) 0.036(4) Uani 1 1 d . U . . .
H10C H 0.735089 -0.009895 0.216288 0.044 Uiso 1 1 calc R U . . .
C8B C 0.5334(11) 0.4104(9) 0.3372(8) 0.031(3) Uani 1 1 d . U . . .
N1D N 0.9725(15) 0.1065(8) 0.1718(9) 0.056(5) Uani 1 1 d . U . . .
N4A N 0.2722(10) 0.1043(8) 0.3078(7) 0.032(3) Uani 1 1 d . U . . .
C3D C 1.0555(11) 0.2811(9) 0.4104(8) 0.037(3) Uani 1 1 d . U . . .
H3D H 1.057725 0.230512 0.423867 0.044 Uiso 1 1 calc R U . . .
N5B N 0.4756(11) 0.3806(8) 0.1824(7) 0.035(3) Uani 1 1 d D U . . .
C2D C 1.0362(15) 0.1311(9) 0.3411(8) 0.038(4) Uani 1 1 d . U . . .
C7D C 1.0519(12) 0.4265(9) 0.3721(8) 0.033(3) Uani 1 1 d . U . . .
H7D H 1.051261 0.476399 0.356944 0.039 Uiso 1 1 calc R U . . .
C7A C 0.3055(12) 0.0532(11) 0.4123(8) 0.038(4) Uani 1 1 d . U . . .
H7A H 0.297100 0.003450 0.397777 0.045 Uiso 1 1 calc R U . . .
C10A C 0.2554(12) 0.0411(9) 0.2731(8) 0.036(3) Uani 1 1 d . U . . .
H10A H 0.257117 -0.009204 0.287141 0.044 Uiso 1 1 calc R U . . .
C8A C 0.2967(12) 0.1118(9) 0.3720(8) 0.031(3) Uani 1 1 d . U . . .
C10B C 0.4986(14) 0.4824(9) 0.2397(7) 0.035(3) Uani 1 1 d . U . . .
H10B H 0.504025 0.532653 0.253691 0.041 Uiso 1 1 calc R U . . .
C11D C 0.9688(13) 0.4188(10) 0.1798(8) 0.037(4) Uani 1 1 d . U . . .
H11D H 0.956657 0.451046 0.145529 0.044 Uiso 1 1 calc R U . . .
C1C C 0.7275(13) 0.3330(10) 0.1869(10) 0.045(5) Uani 1 1 d . U . . .
C3C C 0.7888(12) 0.1950(9) 0.3807(8) 0.035(3) Uani 1 1 d . U . . .
H3C H 0.789633 0.245180 0.395248 0.041 Uiso 1 1 calc R U . . .
C3B C 0.5595(12) 0.3251(10) 0.4170(8) 0.040(4) Uani 1 1 d . U . . .
H3B H 0.564479 0.274901 0.430963 0.047 Uiso 1 1 calc R U . . .
C11A C 0.2364(12) 0.0650(10) 0.2160(9) 0.038(4) Uani 1 1 d . U . . .
H11A H 0.223183 0.034568 0.180794 0.045 Uiso 1 1 calc R U . . .
C9B C 0.4951(11) 0.3556(8) 0.2363(8) 0.030(3) Uani 1 1 d . U . . .
C7C C 0.7854(13) 0.0506(9) 0.3378(8) 0.037(4) Uani 1 1 d . U . . .
H7C H 0.784895 0.001349 0.321190 0.045 Uiso 1 1 calc R U . . .
C12D C 0.9472(14) 0.2976(10) 0.1208(7) 0.040(4) Uani 1 1 d . U . . .
H12I H 0.888015 0.316660 0.099984 0.048 Uiso 1 1 calc R U . . .
H12J H 0.935862 0.244683 0.132298 0.048 Uiso 1 1 calc R U . . .
C8D C 1.0289(10) 0.3669(9) 0.3329(8) 0.029(3) Uani 1 1 d . U . . .
C9A C 0.2616(10) 0.1680(9) 0.2783(6) 0.027(3) Uani 1 1 d . U . . .
C11B C 0.4772(14) 0.4584(9) 0.1817(7) 0.037(4) Uani 1 1 d . U . . .
H11B H 0.465382 0.489217 0.146487 0.044 Uiso 1 1 calc R U . . .
C7B C 0.5475(11) 0.4703(9) 0.3772(7) 0.030(3) Uani 1 1 d . U . . .
H7B H 0.544399 0.520038 0.361867 0.036 Uiso 1 1 calc R U . . .
C9C C 0.7274(11) 0.1671(9) 0.2065(8) 0.030(3) Uani 1 1 d . U . . .
C5B C 0.5659(13) 0.4573(11) 0.4388(8) 0.039(4) Uani 1 1 d . U . . .
C4B C 0.5732(13) 0.3834(10) 0.4589(8) 0.038(4) Uani 1 1 d . U . . .
H4B H 0.587582 0.372805 0.501288 0.045 Uiso 1 1 calc R U . . .
C6C C 0.8390(15) -0.0001(11) 0.4419(8) 0.045(4) Uani 1 1 d . U . . .
H6CA H 0.908667 -0.009454 0.436012 0.067 Uiso 1 1 calc R U . . .
H6CB H 0.802238 -0.045033 0.430489 0.067 Uiso 1 1 calc R U . . .
H6CC H 0.826471 0.012270 0.485555 0.067 Uiso 1 1 calc R U . . .
C4D C 1.0767(13) 0.3371(10) 0.4532(8) 0.038(4) Uani 1 1 d . U . . .
H4D H 1.091676 0.325245 0.495203 0.045 Uiso 1 1 calc R U . . .
C13C C 0.7482(18) 0.1775(14) 0.0408(8) 0.062(6) Uani 1 1 d . U . . .
H13G H 0.726419 0.205955 0.004405 0.093 Uiso 1 1 calc R U . . .
H13H H 0.754698 0.124658 0.029675 0.093 Uiso 1 1 calc R U . . .
H13I H 0.811307 0.196764 0.054794 0.093 Uiso 1 1 calc R U . . .
C11C C 0.7041(14) 0.0635(9) 0.1465(9) 0.042(4) Uani 1 1 d . U . . .
H11C H 0.690330 0.032934 0.111470 0.051 Uiso 1 1 calc R U . . .
C3A C 0.3240(13) 0.1967(9) 0.4510(7) 0.038(4) Uani 1 1 d . U . . .
H3A H 0.332648 0.246732 0.464667 0.046 Uiso 1 1 calc R U . . .
C5A C 0.3264(13) 0.0660(10) 0.4738(8) 0.039(4) Uani 1 1 d . U . . .
C6A C 0.3412(15) 0.0028(11) 0.5198(9) 0.047(4) Uani 1 1 d . U . . .
H6AA H 0.409935 0.000121 0.531526 0.070 Uiso 1 1 calc R U . . .
H6AB H 0.321427 -0.044525 0.500578 0.070 Uiso 1 1 calc R U . . .
H6AC H 0.301636 0.011918 0.556973 0.070 Uiso 1 1 calc R U . . .
C12B C 0.445(3) 0.3321(19) 0.1298(12) 0.042(8) Uani 0.63(4) 1 d D U P A 1
H12A H 0.373379 0.332879 0.126279 0.050 Uiso 0.63(4) 1 calc R U P A 1
H12B H 0.465578 0.280036 0.138174 0.050 Uiso 0.63(4) 1 calc R U P A 1
C6B C 0.5760(15) 0.5203(11) 0.4842(8) 0.044(4) Uani 1 1 d . U . . .
H6BA H 0.627876 0.553962 0.470461 0.066 Uiso 1 1 calc R U . . .
H6BB H 0.592111 0.500162 0.525405 0.066 Uiso 1 1 calc R U . . .
H6BC H 0.514534 0.547856 0.486591 0.066 Uiso 1 1 calc R U . . .
C6D C 1.1046(16) 0.4730(11) 0.4759(9) 0.048(5) Uani 1 1 d . U . . .
H6DA H 1.067676 0.468966 0.514800 0.072 Uiso 1 1 calc R U . . .
H6DB H 1.091221 0.521433 0.456371 0.072 Uiso 1 1 calc R U . . .
H6DC H 1.174318 0.469053 0.484966 0.072 Uiso 1 1 calc R U . . .
C4A C 0.3341(14) 0.1413(12) 0.4929(8) 0.043(4) Uani 1 1 d . U . . .
H4A H 0.346397 0.152852 0.535320 0.052 Uiso 1 1 calc R U . . .
C5C C 0.8081(12) 0.0636(10) 0.4014(8) 0.035(4) Uani 1 1 d . U . . .
C5D C 1.0753(13) 0.4116(10) 0.4328(8) 0.038(4) Uani 1 1 d . U . . .
C12C C 0.6750(16) 0.1856(11) 0.0924(8) 0.048(5) Uani 1 1 d . U . . .
H12G H 0.668951 0.239047 0.103768 0.058 Uiso 1 1 calc R U . . .
H12H H 0.610695 0.168233 0.077550 0.058 Uiso 1 1 calc R U . . .
C4C C 0.8093(13) 0.1375(10) 0.4229(8) 0.038(4) Uani 1 1 d . U . . .
H4C H 0.823635 0.148420 0.465175 0.045 Uiso 1 1 calc R U . . .
C12A C 0.2229(18) 0.1902(12) 0.1602(8) 0.056(6) Uani 1 1 d . U . . .
H12E H 0.238265 0.242567 0.171459 0.067 Uiso 0.37(4) 1 calc R U P A 2
H12F H 0.152605 0.188328 0.150320 0.067 Uiso 0.37(4) 1 calc R U P A 2
H12C H 0.159080 0.215429 0.164197 0.067 Uiso 0.63(4) 1 calc R U P A 1
H12D H 0.273517 0.229499 0.158734 0.067 Uiso 0.63(4) 1 calc R U P A 1
C10D C 0.9898(13) 0.4411(9) 0.2369(8) 0.035(3) Uani 1 1 d . U . . .
H10D H 0.993179 0.491056 0.251680 0.042 Uiso 1 1 calc R U . . .
C1A C 0.2530(12) 0.3321(11) 0.2545(11) 0.046(4) Uani 1 1 d . U . . .
C13D C 1.0318(17) 0.3027(12) 0.0775(8) 0.060(6) Uani 1 1 d . U . . .
H13J H 1.019043 0.272425 0.040344 0.090 Uiso 1 1 calc R U . . .
H13K H 1.090399 0.284187 0.098380 0.090 Uiso 1 1 calc R U . . .
H13L H 1.041595 0.354954 0.065200 0.090 Uiso 1 1 calc R U . . .
C13B C 0.490(3) 0.359(2) 0.0687(13) 0.056(9) Uani 0.63(4) 1 d D U P A 1
H13A H 0.488657 0.317556 0.038385 0.085 Uiso 0.63(4) 1 calc R U P A 1
H13B H 0.557406 0.373962 0.075892 0.085 Uiso 0.63(4) 1 calc R U P A 1
H13C H 0.452632 0.400916 0.052483 0.085 Uiso 0.63(4) 1 calc R U P A 1
C15B C 0.389(4) 0.355(3) 0.084(3) 0.067(17) Uani 0.37(4) 1 d D U P A 2
H15A H 0.405707 0.355894 0.040175 0.101 Uiso 0.37(4) 1 calc R U P A 2
H15B H 0.361970 0.403286 0.096821 0.101 Uiso 0.37(4) 1 calc R U P A 2
H15C H 0.340235 0.315609 0.091831 0.101 Uiso 0.37(4) 1 calc R U P A 2
C14B C 0.480(4) 0.338(4) 0.1229(19) 0.050(14) Uani 0.37(4) 1 d D U P A 2
H14A H 0.484167 0.283978 0.131688 0.060 Uiso 0.37(4) 1 calc R U P A 2
H14B H 0.538690 0.353043 0.099254 0.060 Uiso 0.37(4) 1 calc R U P A 2
C13A C 0.225(4) 0.151(2) 0.1051(16) 0.064(12) Uani 0.63(4) 1 d . U P A 1
H13D H 0.279743 0.116494 0.105211 0.096 Uiso 0.63(4) 1 calc R U P A 1
H13E H 0.231291 0.186220 0.070336 0.096 Uiso 0.63(4) 1 calc R U P A 1
H13F H 0.163895 0.122965 0.100564 0.096 Uiso 0.63(4) 1 calc R U P A 1
C14A C 0.279(5) 0.172(3) 0.101(3) 0.050(14) Uani 0.37(4) 1 d . U P A 2
H14C H 0.342955 0.195257 0.102036 0.074 Uiso 0.37(4) 1 calc R U P A 2
H14D H 0.242596 0.190111 0.064557 0.074 Uiso 0.37(4) 1 calc R U P A 2
H14E H 0.286540 0.117219 0.097327 0.074 Uiso 0.37(4) 1 calc R U P A 2

loop_
_atom_site_aniso_label
_atom_site_aniso_U_11
_atom_site_aniso_U_22
_atom_site_aniso_U_33
_atom_site_aniso_U_23
_atom_site_aniso_U_13
_atom_site_aniso_U_12
Pt1C 0.0265(3) 0.0186(3) 0.0380(3) -0.0016(2) 0.0034(2) -0.0004(2)
Pt1B 0.0267(3) 0.0198(3) 0.0447(3) 0.0023(2) 0.0075(2) 0.0012(2)
Pt1D 0.0287(3) 0.0191(3) 0.0473(3) -0.0002(2) 0.0108(3) -0.0010(2)
Pt1A 0.0282(3) 0.0185(3) 0.0495(3) -0.0010(3) 0.0102(3) 0.0004(3)
C1B 0.027(7) 0.018(6) 0.032(7) 0.001(5) 0.007(6) -0.013(6)
N3D 0.024(6) 0.026(6) 0.053(7) 0.004(6) -0.001(5) -0.009(6)
N1A 0.038(8) 0.028(7) 0.066(9) -0.003(6) -0.001(8) -0.004(6)
C1D 0.027(7) 0.034(8) 0.026(7) -0.001(6) 0.003(6) 0.002(6)
N2B 0.039(8) 0.020(7) 0.066(10) -0.001(7) 0.005(7) 0.005(6)
N5A 0.029(6) 0.032(7) 0.022(5) -0.007(5) 0.008(5) -0.003(5)
N3B 0.026(7) 0.032(7) 0.036(6) -0.006(6) 0.007(5) 0.001(6)
N5C 0.042(8) 0.023(6) 0.025(6) -0.006(5) 0.003(5) 0.004(6)
N1C 0.049(9) 0.024(6) 0.035(7) 0.006(5) 0.002(6) -0.007(6)
N3A 0.027(7) 0.025(7) 0.048(7) -0.005(6) 0.016(6) 0.008(5)
N2C 0.040(8) 0.028(7) 0.036(7) -0.008(6) 0.002(6) -0.008(6)
N3C 0.019(6) 0.017(6) 0.055(8) -0.002(6) 0.000(6) 0.005(5)
N2A 0.045(8) 0.023(7) 0.062(9) -0.005(6) 0.013(7) -0.002(6)
N2D 0.046(9) 0.021(7) 0.061(9) -0.003(7) 0.004(8) -0.004(7)
N4C 0.035(7) 0.023(7) 0.051(8) -0.009(6) 0.003(6) 0.001(6)
C2A 0.034(9) 0.020(7) 0.055(9) 0.001(6) 0.012(7) 0.004(6)
N1B 0.047(10) 0.033(8) 0.099(14) -0.005(10) 0.015(10) 0.000(8)
N5D 0.030(7) 0.020(6) 0.044(7) -0.006(6) 0.003(6) -0.002(5)
N4D 0.021(6) 0.027(6) 0.043(7) -0.003(5) 0.010(5) 0.000(5)
C2B 0.029(8) 0.027(8) 0.041(8) 0.002(6) 0.004(7) 0.012(7)
C2C 0.018(7) 0.019(7) 0.062(10) 0.009(7) -0.004(7) -0.001(6)
N4B 0.035(7) 0.021(6) 0.042(6) -0.002(5) 0.011(6) -0.001(5)
C9D 0.019(6) 0.023(7) 0.049(8) 0.001(6) -0.012(6) -0.001(6)
C8C 0.020(7) 0.027(8) 0.045(8) -0.013(6) 0.017(6) -0.014(6)
C10C 0.030(8) 0.025(8) 0.054(9) 0.000(7) -0.003(7) 0.008(6)
C8B 0.026(7) 0.022(7) 0.045(8) -0.003(6) 0.010(6) 0.001(6)
N1D 0.072(13) 0.026(7) 0.069(11) -0.011(7) 0.004(10) -0.015(8)
N4A 0.029(7) 0.018(6) 0.049(7) -0.004(5) 0.012(6) 0.001(5)
C3D 0.034(8) 0.025(8) 0.051(8) -0.004(7) 0.006(7) -0.013(6)
N5B 0.037(8) 0.024(6) 0.045(7) -0.008(6) -0.004(6) 0.000(6)
C2D 0.051(11) 0.019(7) 0.043(9) 0.007(7) 0.012(8) -0.001(7)
C7D 0.027(8) 0.025(8) 0.046(8) 0.001(7) 0.008(7) -0.004(6)
C7A 0.028(8) 0.035(9) 0.050(9) -0.004(8) 0.007(7) -0.009(7)
C10A 0.029(7) 0.022(7) 0.058(10) -0.004(7) 0.007(7) -0.003(6)
C8A 0.027(7) 0.019(7) 0.047(8) -0.002(6) 0.003(6) 0.002(6)
C10B 0.045(9) 0.027(7) 0.032(8) 0.004(6) 0.004(7) -0.001(7)
C11D 0.039(9) 0.030(8) 0.041(8) 0.006(7) -0.002(7) 0.000(7)
C1C 0.030(9) 0.031(9) 0.074(13) -0.017(9) 0.006(9) -0.002(7)
C3C 0.033(8) 0.022(8) 0.048(8) 0.008(7) -0.012(7) 0.011(6)
C3B 0.035(8) 0.029(8) 0.054(9) 0.006(7) 0.017(8) 0.005(7)
C11A 0.035(8) 0.029(8) 0.048(9) 0.001(8) 0.004(8) -0.003(7)
C9B 0.020(7) 0.012(6) 0.058(9) 0.003(6) -0.004(7) -0.001(5)
C7C 0.031(8) 0.027(8) 0.054(9) -0.003(7) 0.007(7) 0.009(7)
C12D 0.055(10) 0.028(8) 0.036(7) -0.005(7) -0.003(7) -0.007(8)
C8D 0.012(6) 0.030(8) 0.047(8) -0.003(6) 0.006(6) 0.001(6)
C9A 0.018(6) 0.038(8) 0.024(6) 0.003(6) 0.008(5) -0.009(6)
C11B 0.056(10) 0.027(8) 0.028(7) 0.003(6) 0.001(7) -0.001(8)
C7B 0.024(7) 0.028(7) 0.039(7) -0.004(6) 0.010(6) -0.002(6)
C9C 0.025(7) 0.025(7) 0.040(8) 0.001(6) 0.017(6) 0.009(6)
C5B 0.030(8) 0.040(9) 0.046(9) 0.000(7) 0.014(7) -0.001(7)
C4B 0.037(9) 0.041(9) 0.036(8) 0.003(7) 0.001(7) -0.001(8)
C6C 0.047(11) 0.044(10) 0.043(9) 0.007(8) -0.001(8) 0.010(9)
C4D 0.043(9) 0.031(8) 0.039(8) 0.004(7) 0.000(7) 0.003(7)
C13C 0.085(16) 0.068(14) 0.032(8) 0.008(9) -0.005(9) -0.002(13)
C11C 0.047(10) 0.023(8) 0.057(10) 0.002(7) -0.004(8) -0.004(7)
C3A 0.048(9) 0.025(8) 0.041(8) -0.002(7) 0.005(7) -0.005(7)
C5A 0.033(8) 0.034(9) 0.051(9) 0.002(7) -0.002(7) -0.003(7)
C6A 0.045(11) 0.038(10) 0.057(11) 0.009(9) 0.008(9) 0.000(8)
C12B 0.049(19) 0.031(14) 0.045(13) -0.014(11) 0.005(12) -0.022(14)
C6B 0.051(11) 0.040(10) 0.040(9) -0.004(8) -0.005(8) -0.011(9)
C6D 0.052(11) 0.037(10) 0.055(11) -0.007(8) -0.009(9) 0.009(9)
C4A 0.041(9) 0.046(11) 0.044(9) -0.004(8) 0.009(7) -0.003(8)
C5C 0.033(8) 0.029(8) 0.045(8) 0.004(7) 0.003(7) 0.011(7)
C5D 0.033(8) 0.029(8) 0.051(9) -0.005(7) 0.011(7) -0.003(7)
C12C 0.078(13) 0.028(8) 0.039(8) 0.001(7) -0.015(9) 0.002(9)
C4C 0.041(9) 0.040(9) 0.033(7) 0.002(7) 0.001(7) 0.009(8)
C12A 0.078(14) 0.046(11) 0.043(9) 0.016(8) 0.028(10) 0.026(11)
C10D 0.035(8) 0.028(7) 0.043(8) 0.002(6) 0.012(7) 0.003(7)
C1A 0.023(8) 0.028(9) 0.086(13) 0.001(7) 0.002(8) -0.001(6)
C13D 0.086(16) 0.056(12) 0.038(9) -0.004(8) 0.026(10) 0.028(12)
C13B 0.06(2) 0.061(19) 0.045(14) 0.008(13) -0.005(13) -0.008(17)
C15B 0.07(3) 0.03(3) 0.09(4) 0.02(3) -0.03(3) 0.01(2)
C14B 0.05(3) 0.04(2) 0.05(2) 0.01(2) -0.01(2) -0.01(2)
C13A 0.11(4) 0.04(2) 0.040(15) -0.002(15) 0.02(2) 0.04(2)
C14A 0.06(3) 0.02(2) 0.07(3) 0.01(2) -0.01(3) 0.00(2)

loop_
_atom_type_symbol
_atom_type_description
_atom_type_scat_dispersion_real
_atom_type_scat_dispersion_imag
_atom_type_scat_source
C C 0.0181 0.0091 'International Tables Vol C Tables 4.2.6.8 and 6.1.1.4'
H H 0.0000 0.0000 'International Tables Vol C Tables 4.2.6.8 and 6.1.1.4'
N N 0.0311 0.0180 'International Tables Vol C Tables 4.2.6.8 and 6.1.1.4'
Pt Pt -4.5932 6.9264 'International Tables Vol C Tables 4.2.6.8 and 6.1.1.4'

loop_
_exptl_crystal_face_index_h
_exptl_crystal_face_index_k
_exptl_crystal_face_index_l
_exptl_crystal_face_perp_dist
0 10 -8 0.0125
-9 1 -1 0.1471
-1 -11 5 0.0092
0 10 6 0.0102
-1 -2 14 0.0076
9 -1 1 0.1748
1 2 -14 0.0076

loop_
_geom_angle_atom_site_label_1
_geom_angle_atom_site_label_2
_geom_angle_atom_site_label_3
_geom_angle
_geom_angle_site_symmetry_1
_geom_angle_site_symmetry_3
_geom_angle_publ_flag
C2C Pt1C N3C 93.8(6) . . ?
C1C Pt1C N3C 177.1(7) . . ?
C1C Pt1C C2C 87.7(7) . . ?
C1C Pt1C C9C 100.4(7) . . ?
C9C Pt1C N3C 78.0(6) . . ?
C9C Pt1C C2C 171.4(7) . . ?
C1B Pt1B N3B 176.5(6) . . ?
C1B Pt1B C2B 90.7(7) . . ?
C1B Pt1B C9B 96.4(6) . . ?
C2B Pt1B N3B 92.8(6) . . ?
C2B Pt1B C9B 172.8(7) . . ?
C9B Pt1B N3B 80.1(6) . . ?
C1D Pt1D N3D 176.7(6) . . ?
C1D Pt1D C9D 97.1(6) . . ?
C1D Pt1D C2D 91.6(7) . . ?
C9D Pt1D N3D 79.8(6) . . ?
C2D Pt1D N3D 91.5(6) . . ?
C2D Pt1D C9D 170.8(7) . . ?
C2A Pt1A N3A 93.3(6) . . ?
C9A Pt1A N3A 76.8(6) . . ?
C9A Pt1A C2A 170.0(7) . . ?
C1A Pt1A N3A 176.0(7) . . ?
C1A Pt1A C2A 89.3(8) . . ?
C1A Pt1A C9A 100.5(8) . . ?
N1B C1B Pt1B 177.2(16) . . ?
C3D N3D Pt1D 126.7(12) . . ?
C3D N3D C8D 118.1(15) . . ?
C8D N3D Pt1D 115.1(11) . . ?
N1D C1D Pt1D 177.5(16) . . ?
C11A N5A C9A 109.4(14) . . ?
C11A N5A C12A 123.2(15) . . ?
C9A N5A C12A 127.4(14) . . ?
C8B N3B Pt1B 114.5(11) . . ?
C3B N3B Pt1B 126.2(12) . . ?
C3B N3B C8B 119.3(15) . . ?
C9C N5C C11C 110.7(14) . . ?
C9C N5C C12C 129.0(13) . . ?
C11C N5C C12C 120.3(14) . . ?
C8A N3A Pt1A 114.7(11) . . ?
C3A N3A Pt1A 128.4(12) . . ?
C3A N3A C8A 116.9(15) . . ?
C8C N3C Pt1C 113.3(12) . . ?
C3C N3C Pt1C 127.4(11) . . ?
C3C N3C C8C 119.3(15) . . ?
C10C N4C C8C 130.0(16) . . ?
C9C N4C C8C 116.7(15) . . ?
C9C N4C C10C 113.3(15) . . ?
N2A C2A Pt1A 177.0(18) . . ?
C9D N5D C11D 109.0(14) . . ?
C9D N5D C12D 125.8(13) . . ?
C11D N5D C12D 125.0(14) . . ?
C9D N4D C10D 108.2(13) . . ?
C8D N4D C9D 122.3(14) . . ?
C8D N4D C10D 129.5(14) . . ?
N2B C2B Pt1B 178.5(17) . . ?
N2C C2C Pt1C 175.3(15) . . ?
C8B N4B C10B 128.4(14) . . ?
C8B N4B C9B 122.9(13) . . ?
C9B N4B C10B 108.7(13) . . ?
N5D C9D Pt1D 143.2(12) . . ?
N5D C9D N4D 107.0(13) . . ?
N4D C9D Pt1D 109.3(11) . . ?
N3C C8C N4C 114.9(16) . . ?
N3C C8C C7C 122.8(16) . . ?
C7C C8C N4C 122.3(15) . . ?
N4C C10C H10C 126.8 . . ?
C11C C10C N4C 106.4(15) . . ?
C11C C10C H10C 126.8 . . ?
N3B C8B N4B 113.6(14) . . ?
N3B C8B C7B 121.9(16) . . ?
N4B C8B C7B 124.5(15) . . ?
C10A N4A C8A 129.9(15) . . ?
C9A N4A C10A 115.8(15) . . ?
C9A N4A C8A 114.3(13) . . ?
N3D C3D H3D 118.6 . . ?
N3D C3D C4D 122.7(16) . . ?
C4D C3D H3D 118.6 . . ?
C9B N5B C11B 111.0(14) . . ?
C9B N5B C12B 123.2(19) . . ?
C9B N5B C14B 127(3) . . ?
C11B N5B C12B 125(2) . . ?
C11B N5B C14B 120(3) . . ?
N2D C2D Pt1D 178.9(16) . . ?
C8D C7D H7D 120.7 . . ?
C5D C7D H7D 120.7 . . ?
C5D C7D C8D 118.6(16) . . ?
C8A C7A H7A 120.0 . . ?
C8A C7A C5A 120.1(17) . . ?
C5A C7A H7A 120.0 . . ?
N4A C10A H10A 127.2 . . ?
C11A C10A N4A 105.6(15) . . ?
C11A C10A H10A 127.2 . . ?
N3A C8A N4A 113.1(14) . . ?
C7A C8A N3A 122.4(16) . . ?
C7A C8A N4A 124.2(15) . . ?
N4B C10B H10B 127.6 . . ?
C11B C10B N4B 104.9(14) . . ?
C11B C10B H10B 127.6 . . ?
N5D C11D H11D 125.0 . . ?
C10D C11D N5D 110.0(15) . . ?
C10D C11D H11D 125.0 . . ?
N1C C1C Pt1C 177.0(16) . . ?
N3C C3C H3C 118.6 . . ?
N3C C3C C4C 122.9(16) . . ?
C4C C3C H3C 118.6 . . ?
N3B C3B H3B 119.6 . . ?
N3B C3B C4B 120.8(16) . . ?
C4B C3B H3B 119.6 . . ?
N5A C11A H11A 126.1 . . ?
C10A C11A N5A 107.7(16) . . ?
C10A C11A H11A 126.1 . . ?
N4B C9B Pt1B 108.9(11) . . ?
N5B C9B Pt1B 143.8(12) . . ?
N5B C9B N4B 107.3(13) . . ?
C8C C7C H7C 120.9 . . ?
C8C C7C C5C 118.1(16) . . ?
C5C C7C H7C 120.9 . . ?
N5D C12D H12I 109.7 . . ?
N5D C12D H12J 109.7 . . ?
N5D C12D C13D 109.7(15) . . ?
H12I C12D H12J 108.2 . . ?
C13D C12D H12I 109.7 . . ?
C13D C12D H12J 109.7 . . ?
N3D C8D N4D 113.4(14) . . ?
N3D C8D C7D 123.1(16) . . ?
N4D C8D C7D 123.4(15) . . ?
N5A C9A Pt1A 137.6(11) . . ?
N4A C9A Pt1A 121.0(11) . . ?
N4A C9A N5A 101.4(13) . . ?
N5B C11B H11B 125.9 . . ?
C10B C11B N5B 108.2(14) . . ?
C10B C11B H11B 125.9 . . ?
C8B C7B H7B 120.2 . . ?
C5B C7B C8B 119.6(16) . . ?
C5B C7B H7B 120.2 . . ?
N5C C9C Pt1C 140.2(12) . . ?
N4C C9C Pt1C 117.0(12) . . ?
N4C C9C N5C 102.9(14) . . ?
C7B C5B C4B 118.3(17) . . ?
C7B C5B C6B 121.4(17) . . ?
C4B C5B C6B 120.3(16) . . ?
C3B C4B C5B 120.0(16) . . ?
C3B C4B H4B 120.0 . . ?
C5B C4B H4B 120.0 . . ?
H6CA C6C H6CB 109.5 . . ?
H6CA C6C H6CC 109.5 . . ?
H6CB C6C H6CC 109.5 . . ?
C5C C6C H6CA 109.5 . . ?
C5C C6C H6CB 109.5 . . ?
C5C C6C H6CC 109.5 . . ?
C3D C4D H4D 120.8 . . ?
C3D C4D C5D 118.5(16) . . ?
C5D C4D H4D 120.8 . . ?
H13G C13C H13H 109.5 . . ?
H13G C13C H13I 109.5 . . ?
H13H C13C H13I 109.5 . . ?
C12C C13C H13G 109.5 . . ?
C12C C13C H13H 109.5 . . ?
C12C C13C H13I 109.5 . . ?
N5C C11C H11C 126.6 . . ?
C10C C11C N5C 106.7(16) . . ?
C10C C11C H11C 126.6 . . ?
N3A C3A H3A 118.4 . . ?
N3A C3A C4A 123.3(17) . . ?
C4A C3A H3A 118.4 . . ?
C7A C5A C6A 122.1(17) . . ?
C7A C5A C4A 117.1(17) . . ?
C4A C5A C6A 120.8(17) . . ?
C5A C6A H6AA 109.5 . . ?
C5A C6A H6AB 109.5 . . ?
C5A C6A H6AC 109.5 . . ?
H6AA C6A H6AB 109.5 . . ?
H6AA C6A H6AC 109.5 . . ?
H6AB C6A H6AC 109.5 . . ?
N5B C12B H12A 109.4 . . ?
N5B C12B H12B 109.4 . . ?
N5B C12B C13B 111(2) . . ?
H12A C12B H12B 108.0 . . ?
C13B C12B H12A 109.4 . . ?
C13B C12B H12B 109.4 . . ?
C5B C6B H6BA 109.5 . . ?
C5B C6B H6BB 109.5 . . ?
C5B C6B H6BC 109.5 . . ?
H6BA C6B H6BB 109.5 . . ?
H6BA C6B H6BC 109.5 . . ?
H6BB C6B H6BC 109.5 . . ?
H6DA C6D H6DB 109.5 . . ?
H6DA C6D H6DC 109.5 . . ?
H6DB C6D H6DC 109.5 . . ?
C5D C6D H6DA 109.5 . . ?
C5D C6D H6DB 109.5 . . ?
C5D C6D H6DC 109.5 . . ?
C3A C4A C5A 120.0(17) . . ?
C3A C4A H4A 120.0 . . ?
C5A C4A H4A 120.0 . . ?
C7C C5C C6C 119.7(16) . . ?
C4C C5C C7C 118.3(16) . . ?
C4C C5C C6C 121.7(16) . . ?
C7D C5D C4D 119.0(16) . . ?
C7D C5D C6D 120.8(16) . . ?
C4D C5D C6D 120.2(17) . . ?
N5C C12C C13C 111.8(17) . . ?
N5C C12C H12G 109.3 . . ?
N5C C12C H12H 109.3 . . ?
C13C C12C H12G 109.3 . . ?
C13C C12C H12H 109.3 . . ?
H12G C12C H12H 107.9 . . ?
C3C C4C C5C 118.6(15) . . ?
C3C C4C H4C 120.7 . . ?
C5C C4C H4C 120.7 . . ?
N5A C12A H12E 107.6 . . ?
N5A C12A H12F 107.6 . . ?
N5A C12A H12C 108.7 . . ?
N5A C12A H12D 108.7 . . ?
N5A C12A C14A 119(3) . . ?
H12E C12A H12F 107.1 . . ?
H12C C12A H12D 107.6 . . ?
C13A C12A N5A 114(2) . . ?
C13A C12A H12C 108.7 . . ?
C13A C12A H12D 108.7 . . ?
C14A C12A H12E 107.6 . . ?
C14A C12A H12F 107.6 . . ?
N4D C10D H10D 127.2 . . ?
C11D C10D N4D 105.6(15) . . ?
C11D C10D H10D 127.2 . . ?
N1A C1A Pt1A 178.1(19) . . ?
C12D C13D H13J 109.5 . . ?
C12D C13D H13K 109.5 . . ?
C12D C13D H13L 109.5 . . ?
H13J C13D H13K 109.5 . . ?
H13J C13D H13L 109.5 . . ?
H13K C13D H13L 109.5 . . ?
C12B C13B H13A 109.5 . . ?
C12B C13B H13B 109.5 . . ?
C12B C13B H13C 109.5 . . ?
H13A C13B H13B 109.5 . . ?
H13A C13B H13C 109.5 . . ?
H13B C13B H13C 109.5 . . ?
H15A C15B H15B 109.5 . . ?
H15A C15B H15C 109.5 . . ?
H15B C15B H15C 109.5 . . ?
C14B C15B H15A 109.5 . . ?
C14B C15B H15B 109.5 . . ?
C14B C15B H15C 109.5 . . ?
N5B C14B C15B 109(3) . . ?
N5B C14B H14A 109.8 . . ?
N5B C14B H14B 109.8 . . ?
C15B C14B H14A 109.8 . . ?
C15B C14B H14B 109.8 . . ?
H14A C14B H14B 108.2 . . ?
C12A C13A H13D 109.5 . . ?
C12A C13A H13E 109.5 . . ?
C12A C13A H13F 109.5 . . ?
H13D C13A H13E 109.5 . . ?
H13D C13A H13F 109.5 . . ?
H13E C13A H13F 109.5 . . ?
C12A C14A H14C 109.5 . . ?
C12A C14A H14D 109.5 . . ?
C12A C14A H14E 109.5 . . ?
H14C C14A H14D 109.5 . . ?
H14C C14A H14E 109.5 . . ?
H14D C14A H14E 109.5 . . ?

loop_
_geom_bond_atom_site_label_1
_geom_bond_atom_site_label_2
_geom_bond_distance
_geom_bond_site_symmetry_2
_geom_bond_publ_flag
Pt1C N3C 2.088(14) . ?
Pt1C C2C 2.002(18) . ?
Pt1C C1C 1.91(2) . ?
Pt1C C9C 1.987(16) . ?
Pt1B C1B 1.989(14) . ?
Pt1B N3B 2.095(13) . ?
Pt1B C2B 2.010(16) . ?
Pt1B C9B 2.068(15) . ?
Pt1D N3D 2.069(14) . ?
Pt1D C1D 1.958(15) . ?
Pt1D C9D 2.051(15) . ?
Pt1D C2D 2.046(16) . ?
Pt1A N3A 2.075(15) . ?
Pt1A C2A 2.030(18) . ?
Pt1A C9A 1.950(16) . ?
Pt1A C1A 1.93(2) . ?
C1B N1B 1.12(2) . ?
N3D C3D 1.34(2) . ?
N3D C8D 1.34(2) . ?
N1A C1A 1.16(3) . ?
C1D N1D 1.17(2) . ?
N2B C2B 1.14(2) . ?
N5A C11A 1.40(2) . ?
N5A C9A 1.427(18) . ?
N5A C12A 1.50(2) . ?
N3B C8B 1.35(2) . ?
N3B C3B 1.34(2) . ?
N5C C9C 1.37(2) . ?
N5C C11C 1.40(2) . ?
N5C C12C 1.49(2) . ?
N1C C1C 1.18(3) . ?
N3A C8A 1.37(2) . ?
N3A C3A 1.34(2) . ?
N2C C2C 1.16(2) . ?
N3C C8C 1.37(2) . ?
N3C C3C 1.30(2) . ?
N2A C2A 1.11(2) . ?
N2D C2D 1.11(2) . ?
N4C C8C 1.39(2) . ?
N4C C10C 1.38(2) . ?
N4C C9C 1.34(2) . ?
N5D C9D 1.32(2) . ?
N5D C11D 1.38(2) . ?
N5D C12D 1.47(2) . ?
N4D C9D 1.39(2) . ?
N4D C8D 1.37(2) . ?
N4D C10D 1.41(2) . ?
N4B C8B 1.38(2) . ?
N4B C10B 1.40(2) . ?
N4B C9B 1.39(2) . ?
C8C C7C 1.37(2) . ?
C10C H10C 0.9500 . ?
C10C C11C 1.32(3) . ?
C8B C7B 1.39(2) . ?
N4A C10A 1.37(2) . ?
N4A C8A 1.43(2) . ?
N4A C9A 1.31(2) . ?
C3D H3D 0.9500 . ?
C3D C4D 1.39(2) . ?
N5B C9B 1.27(2) . ?
N5B C11B 1.39(2) . ?
N5B C12B 1.48(2) . ?
N5B C14B 1.49(3) . ?
C7D H7D 0.9500 . ?
C7D C8D 1.40(2) . ?
C7D C5D 1.37(3) . ?
C7A H7A 0.9500 . ?
C7A C8A 1.37(2) . ?
C7A C5A 1.37(3) . ?
C10A H10A 0.9500 . ?
C10A C11A 1.32(3) . ?
C10B H10B 0.9500 . ?
C10B C11B 1.35(2) . ?
C11D H11D 0.9500 . ?
C11D C10D 1.32(3) . ?
C3C H3C 0.9500 . ?
C3C C4C 1.40(2) . ?
C3B H3B 0.9500 . ?
C3B C4B 1.39(3) . ?
C11A H11A 0.9500 . ?
C7C H7C 0.9500 . ?
C7C C5C 1.42(2) . ?
C12D H12I 0.9900 . ?
C12D H12J 0.9900 . ?
C12D C13D 1.49(3) . ?
C11B H11B 0.9500 . ?
C7B H7B 0.9500 . ?
C7B C5B 1.37(2) . ?
C5B C4B 1.40(3) . ?
C5B C6B 1.50(2) . ?
C4B H4B 0.9500 . ?
C6C H6CA 0.9800 . ?
C6C H6CB 0.9800 . ?
C6C H6CC 0.9800 . ?
C6C C5C 1.50(2) . ?
C4D H4D 0.9500 . ?
C4D C5D 1.40(2) . ?
C13C H13G 0.9800 . ?
C13C H13H 0.9800 . ?
C13C H13I 0.9800 . ?
C13C C12C 1.50(3) . ?
C11C H11C 0.9500 . ?
C3A H3A 0.9500 . ?
C3A C4A 1.35(3) . ?
C5A C6A 1.51(3) . ?
C5A C4A 1.41(3) . ?
C6A H6AA 0.9800 . ?
C6A H6AB 0.9800 . ?
C6A H6AC 0.9800 . ?
C12B H12A 0.9900 . ?
C12B H12B 0.9900 . ?
C12B C13B 1.53(4) . ?
C6B H6BA 0.9800 . ?
C6B H6BB 0.9800 . ?
C6B H6BC 0.9800 . ?
C6D H6DA 0.9800 . ?
C6D H6DB 0.9800 . ?
C6D H6DC 0.9800 . ?
C6D C5D 1.49(2) . ?
C4A H4A 0.9500 . ?
C5C C4C 1.40(2) . ?
C12C H12G 0.9900 . ?
C12C H12H 0.9900 . ?
C4C H4C 0.9500 . ?
C12A H12E 0.9900 . ?
C12A H12F 0.9900 . ?
C12A H12C 0.9900 . ?
C12A H12D 0.9900 . ?
C12A C13A 1.37(4) . ?
C12A C14A 1.53(8) . ?
C10D H10D 0.9500 . ?
C13D H13J 0.9800 . ?
C13D H13K 0.9800 . ?
C13D H13L 0.9800 . ?
C13B H13A 0.9800 . ?
C13B H13B 0.9800 . ?
C13B H13C 0.9800 . ?
C15B H15A 0.9800 . ?
C15B H15B 0.9800 . ?
C15B H15C 0.9800 . ?
C15B C14B 1.53(4) . ?
C14B H14A 0.9900 . ?
C14B H14B 0.9900 . ?
C13A H13D 0.9800 . ?
C13A H13E 0.9800 . ?
C13A H13F 0.9800 . ?
C14A H14C 0.9800 . ?
C14A H14D 0.9800 . ?
C14A H14E 0.9800 . ?

loop_
_geom_torsion_atom_site_label_1
_geom_torsion_atom_site_label_2
_geom_torsion_atom_site_label_3
_geom_torsion_atom_site_label_4
_geom_torsion
_geom_torsion_site_symmetry_1
_geom_torsion_site_symmetry_2
_geom_torsion_site_symmetry_3
_geom_torsion_site_symmetry_4
_geom_torsion_publ_flag
Pt1C N3C C8C N4C -2.8(17) . . . . ?
Pt1C N3C C8C C7C 174.7(12) . . . . ?
Pt1C N3C C3C C4C -176.2(13) . . . . ?
Pt1B N3B C8B N4B 0.5(17) . . . . ?
Pt1B N3B C8B C7B 179.5(12) . . . . ?
Pt1B N3B C3B C4B -178.8(12) . . . . ?
Pt1D N3D C3D C4D 175.1(13) . . . . ?
Pt1D N3D C8D N4D 2.9(16) . . . . ?
Pt1D N3D C8D C7D -173.6(12) . . . . ?
Pt1A N3A C8A N4A -2.9(17) . . . . ?
Pt1A N3A C8A C7A -177.6(13) . . . . ?
Pt1A N3A C3A C4A 178.3(14) . . . . ?
N3D C3D C4D C5D -1(3) . . . . ?
N3B C8B C7B C5B -1(2) . . . . ?
N3B C3B C4B C5B 0(3) . . . . ?
N3A C3A C4A C5A 3(3) . . . . ?
N3C C8C C7C C5C 3(2) . . . . ?
N3C C3C C4C C5C 0(3) . . . . ?
N4C C8C C7C C5C -179.4(15) . . . . ?
N4C C10C C11C N5C 1(2) . . . . ?
N5D C11D C10D N4D 3(2) . . . . ?
N4B C8B C7B C5B 177.6(15) . . . . ?
N4B C10B C11B N5B 1(2) . . . . ?
C9D N5D C11D C10D -5(2) . . . . ?
C9D N5D C12D C13D -102(2) . . . . ?
C9D N4D C8D N3D -3(2) . . . . ?
C9D N4D C8D C7D 173.0(14) . . . . ?
C9D N4D C10D C11D 0.0(18) . . . . ?
C8C N3C C3C C4C 2(2) . . . . ?
C8C N4C C10C C11C 179.1(17) . . . . ?
C8C N4C C9C Pt1C 0.0(19) . . . . ?
C8C N4C C9C N5C -178.8(13) . . . . ?
C8C C7C C5C C6C -175.3(16) . . . . ?
C8C C7C C5C C4C -1(3) . . . . ?
C10C N4C C8C N3C -178.7(16) . . . . ?
C10C N4C C8C C7C 4(3) . . . . ?
C10C N4C C9C Pt1C -179.5(11) . . . . ?
C10C N4C C9C N5C 1.7(19) . . . . ?
C8B N3B C3B C4B 1(2) . . . . ?
C8B N4B C10B C11B -179.8(17) . . . . ?
C8B N4B C9B Pt1B -1.2(18) . . . . ?
C8B N4B C9B N5B 179.5(15) . . . . ?
C8B C7B C5B C4B 2(2) . . . . ?
C8B C7B C5B C6B -176.5(16) . . . . ?
N4A C10A C11A N5A -1.5(19) . . . . ?
C3D N3D C8D N4D 178.7(13) . . . . ?
C3D N3D C8D C7D 2(2) . . . . ?
C3D C4D C5D C7D 1(3) . . . . ?
C3D C4D C5D C6D -175.5(17) . . . . ?
C7A C5A C4A C3A -2(3) . . . . ?
C10A N4A C8A N3A -176.5(15) . . . . ?
C10A N4A C8A C7A -2(3) . . . . ?
C10A N4A C9A Pt1A 179.2(11) . . . . ?
C10A N4A C9A N5A -2.5(17) . . . . ?
C8A N3A C3A C4A -4(3) . . . . ?
C8A N4A C10A C11A -179.4(16) . . . . ?
C8A N4A C9A Pt1A 1.0(18) . . . . ?
C8A N4A C9A N5A 179.3(13) . . . . ?
C8A C7A C5A C6A -177.3(16) . . . . ?
C8A C7A C5A C4A 3(3) . . . . ?
C10B N4B C8B N3B 179.3(15) . . . . ?
C10B N4B C8B C7B 0(3) . . . . ?
C10B N4B C9B Pt1B 179.8(11) . . . . ?
C10B N4B C9B N5B 0.5(19) . . . . ?
C11D N5D C9D Pt1D 174.7(16) . . . . ?
C11D N5D C9D N4D 4.3(18) . . . . ?
C11D N5D C12D C13D 72(2) . . . . ?
C3C N3C C8C N4C 178.7(14) . . . . ?
C3C N3C C8C C7C -4(2) . . . . ?
C3B N3B C8B N4B -179.2(14) . . . . ?
C3B N3B C8B C7B 0(2) . . . . ?
C11A N5A C9A Pt1A 179.2(12) . . . . ?
C11A N5A C9A N4A 1.4(16) . . . . ?
C11A N5A C12A C13A -13(4) . . . . ?
C11A N5A C12A C14A -49(4) . . . . ?
C9B N4B C8B N3B 1(2) . . . . ?
C9B N4B C8B C7B -178.4(15) . . . . ?
C9B N4B C10B C11B -0.8(19) . . . . ?
C9B N5B C11B C10B -1(2) . . . . ?
C9B N5B C12B C13B -142(3) . . . . ?
C9B N5B C14B C15B 135(4) . . . . ?
C7C C5C C4C C3C 0(3) . . . . ?
C12D N5D C9D Pt1D -11(3) . . . . ?
C12D N5D C9D N4D 178.9(14) . . . . ?
C12D N5D C11D C10D -179.1(16) . . . . ?
C8D N3D C3D C4D 0(2) . . . . ?
C8D N4D C9D Pt1D 2.2(17) . . . . ?
C8D N4D C9D N5D 176.2(14) . . . . ?
C8D N4D C10D C11D -178.8(16) . . . . ?
C8D C7D C5D C4D 1(2) . . . . ?
C8D C7D C5D C6D 177.3(16) . . . . ?
C9A N5A C11A C10A 0.1(19) . . . . ?
C9A N5A C12A C13A 166(3) . . . . ?
C9A N5A C12A C14A 129(3) . . . . ?
C9A N4A C10A C11A 3(2) . . . . ?
C9A N4A C8A N3A 1(2) . . . . ?
C9A N4A C8A C7A 176.0(15) . . . . ?
C11B N5B C9B Pt1B -178.8(17) . . . . ?
C11B N5B C9B N4B 0(2) . . . . ?
C11B N5B C12B C13B 45(4) . . . . ?
C11B N5B C14B C15B -65(6) . . . . ?
C7B C5B C4B C3B -2(3) . . . . ?
C9C N5C C11C C10C 0(2) . . . . ?
C9C N5C C12C C13C 115(2) . . . . ?
C9C N4C C8C N3C 2(2) . . . . ?
C9C N4C C8C C7C -175.6(15) . . . . ?
C9C N4C C10C C11C -2(2) . . . . ?
C6C C5C C4C C3C 173.6(17) . . . . ?
C11C N5C C9C Pt1C -179.6(15) . . . . ?
C11C N5C C9C N4C -1.3(19) . . . . ?
C11C N5C C12C C13C -67(2) . . . . ?
C3A N3A C8A N4A 179.2(14) . . . . ?
C3A N3A C8A C7A 4(2) . . . . ?
C5A C7A C8A N3A -4(3) . . . . ?
C5A C7A C8A N4A -178.0(16) . . . . ?
C6A C5A C4A C3A 177.8(18) . . . . ?
C12B N5B C9B Pt1B 7(4) . . . . ?
C12B N5B C9B N4B -174(2) . . . . ?
C12B N5B C11B C10B 173(2) . . . . ?
C6B C5B C4B C3B 177.1(17) . . . . ?
C5D C7D C8D N3D -3(2) . . . . ?
C5D C7D C8D N4D -178.7(14) . . . . ?
C12C N5C C9C Pt1C -2(3) . . . . ?
C12C N5C C9C N4C 176.4(17) . . . . ?
C12C N5C C11C C10C -177.5(17) . . . . ?
C12A N5A C11A C10A 179.0(16) . . . . ?
C12A N5A C9A Pt1A 0(3) . . . . ?
C12A N5A C9A N4A -177.4(16) . . . . ?
C10D N4D C9D Pt1D -176.7(10) . . . . ?
C10D N4D C9D N5D -2.7(17) . . . . ?
C10D N4D C8D N3D 175.1(15) . . . . ?
C10D N4D C8D C7D -8(2) . . . . ?
C14B N5B C9B Pt1B -17(4) . . . . ?
C14B N5B C9B N4B 162(3) . . . . ?
C14B N5B C11B C10B -164(3) . . . . ?

loop_
_twin_individual_id
_twin_individual_mass_fraction_refined
1 0.66(3)
2 0.34(3)
